data_4071272
loop_
_publ_author_name
'Liu, Guohua'
'Lu, Xiaoquan'
'Gagliardo, Marcella'
'Beetstra, Dirk J.'
'Meetsma, Auke'
'Hessen, Bart'

_publ_section_title
;
 Vanadium (\b-(Dimethylamino)ethyl)cyclopentadienyl Complexes with
 Diphenylacetylene Ligands
;
_journal_issue 10
_journal_name_full Organometallics
_journal_page_first 2316
_journal_paper_doi 10.1021/om8000718
_journal_volume 27
_journal_year 2008
_chemical_formula_moiety 'C37 H34 N V'
_chemical_formula_sum 'C37 H34 N V'
_chemical_formula_weight 543.59
_chemical_name_systematic ' ?'
_space_group_IT_number 14
_symmetry_cell_setting monoclinic
_symmetry_Int_Tables_number 14
_symmetry_space_group_name_Hall '-P 2yn'
_symmetry_space_group_name_H-M 'P 1 21/n 1'
_atom_sites_solution_hydrogens geom
_atom_sites_solution_primary direct
_atom_sites_solution_secondary difmap
_audit_creation_method SHELXL-97
_cell_angle_alpha 90
_cell_angle_beta 116.330(2)
_cell_angle_gamma 90
_cell_formula_units_Z 4
_cell_length_a 9.5142(9)
_cell_length_b 30.774(3)
_cell_length_c 10.5010(10)
_cell_measurement_reflns_used 3277
_cell_measurement_temperature 100(1)
_cell_measurement_theta_max 24.73
_cell_measurement_theta_min 2.41
_cell_volume 2755.6(5)
_computing_cell_refinement 'Bruker SMART'
_computing_data_collection 'Bruker SMART'
_computing_data_reduction 'Bruker SAINT'
_computing_molecular_graphics 'Bruker SHELXTL'
_computing_publication_material 'Bruker SHELXTL'
_computing_structure_refinement 'SHELXL-97 (Sheldrick, 1997)'
_computing_structure_solution 'SHELXS-97 (Sheldrick, 1997)'
_diffrn_ambient_temperature 100(1)
_diffrn_detector_area_resol_mean 18.4
_diffrn_measured_fraction_theta_full 1.21
_diffrn_measured_fraction_theta_max 2.41
_diffrn_measurement_device_type 'CCD area detector'
_diffrn_measurement_method 'phi and omega scans'
_diffrn_radiation_monochromator graphite
_diffrn_radiation_source 'fine-focus sealed tube'
_diffrn_radiation_type MoK\a
_diffrn_radiation_wavelength 0.71073
_diffrn_reflns_av_R_equivalents 0.0845
_diffrn_reflns_av_sigmaI/netI 0.1068
_diffrn_reflns_limit_h_max 11
_diffrn_reflns_limit_h_min -11
_diffrn_reflns_limit_k_max 36
_diffrn_reflns_limit_k_min -36
_diffrn_reflns_limit_l_max 12
_diffrn_reflns_limit_l_min -12
_diffrn_reflns_number 1144
_diffrn_reflns_theta_full 24.73
_diffrn_reflns_theta_max 25.02
_diffrn_reflns_theta_min 2.26
_exptl_absorpt_coefficient_mu 0.387
_exptl_absorpt_correction_T_max 0.9847
_exptl_absorpt_correction_T_min 0.9038
_exptl_absorpt_correction_type empirical
_exptl_absorpt_process_details 'SADABS (Bruker, 1998)'
_exptl_crystal_colour violet
_exptl_crystal_density_diffrn 1.310
_exptl_crystal_density_method 'not measured'
_exptl_crystal_description platele
_exptl_crystal_F_000 1144
_exptl_crystal_size_max 0.210
_exptl_crystal_size_mid 0.130
_exptl_crystal_size_min 0.040
_refine_diff_density_max 1.12(10)
_refine_diff_density_min -0.43
_refine_ls_goodness_of_fit_ref 0.986
_refine_ls_hydrogen_treatment constr
_refine_ls_matrix_type full
_refine_ls_number_parameters 354
_refine_ls_number_reflns 4842
_refine_ls_number_restraints 0
_refine_ls_restrained_S_all 0.986
_refine_ls_R_factor_all 0.0889
_refine_ls_R_factor_gt 0.0678
_refine_ls_shift/su_max 0.000
_refine_ls_shift/su_mean 0.000
_refine_ls_structure_factor_coef Fsqd
_refine_ls_weighting_details 'calc w=1/[\s^2^(Fo^2^)+(0.0890P)^2^+0.0P] where P=(Fo^2^+2Fc^2^)/3'
_refine_ls_weighting_scheme calc
_refine_ls_wR_factor_gt 0.1465
_refine_ls_wR_factor_ref 0.1612
_reflns_number_gt 3045
_reflns_number_total 4842
_reflns_threshold_expression >4sigma(I)
_cod_data_source_file om8000718-file004.cif
_cod_data_source_block
;
;
_cod_depositor_comments
;
The following automatic conversions were performed:

'_symmetry_cell_setting' value 'Monoclinic' changed to 'monoclinic'
according to /home/saulius/struct/CIF-dictionaries/cif_core.dic
dictionary named 'cif_core.dic' version 2.4.1 from 2010-06-29.

Automatic conversion script
Id: cif_fix_values 1715 2011-07-08 13:25:40Z adriana 
;
_cod_original_sg_symbol_H-M 'P 21/n'
_cod_database_code 4071272

loop_
_symmetry_equiv_pos_site_id
_symmetry_equiv_pos_as_xyz
1 x,y,z
2 1/2-x,1/2+y,1/2-z
3 -x,-y,-z
4 1/2+x,1/2-y,1/2+z

loop_
_atom_site_aniso_label
_atom_site_aniso_U_11
_atom_site_aniso_U_22
_atom_site_aniso_U_33
_atom_site_aniso_U_23
_atom_site_aniso_U_13
_atom_site_aniso_U_12
V 0.014(3) 0.0115(12) 0.0124(18) -0.0006(18) 0.0064(18) -0.0003(19)
N 0.015(2) 0.0158(18) 0.0138(18) -0.0004(15) 0.0060(16) -0.0008(19)
C1 0.022(3) 0.012(2) 0.012(2) -0.0020(17) 0.0093(19) 0.0061(19)
C2 0.020(3) 0.014(2) 0.024(2) -0.0082(19) 0.010(2) 0.0012(19)
C3 0.024(3) 0.012(2) 0.025(2) -0.0006(19) 0.017(2) 0.0010(19)
C4 0.022(3) 0.015(2) 0.018(2) -0.0002(18) 0.011(2) 0.005(2)
C5 0.020(3) 0.016(2) 0.020(2) -0.0021(18) 0.013(2) 0.0052(19)
C6 0.024(3) 0.024(2) 0.018(2) 0.007(2) 0.013(2) 0.002(2)
C7 0.016(3) 0.023(2) 0.023(2) 0.003(2) 0.009(2) -0.0045(2)
C8 0.019(3) 0.023(2) 0.015(2) -0.0024(19) 0.006(2) -0.008(2)
C9 0.025(3) 0.018(2) 0.020(2) 0.0019(19) 0.013(2) -0.005(2)
C10 0.025(3) 0.009(2) 0.016(2) 0.0021(17) 0.009(2) -0.0058(19)
C11 0.015(2) 0.008(2) 0.020(2) 0.0010(17) 0.0063(19) -0.0033(17)
C12 0.025(3) 0.013(2) 0.015(2) 0.0005(18) 0.010(2) 0.004(2)
C13 0.017(3) 0.010(2) 0.030(3) -0.0006(19) 0.010(2) -0.0011(19)
C14 0.025(2) 0.009(2) 0.013(2) -0.0023(18) 0.0075(19) 0.001(2)
C15 0.027(3) 0.014(2) 0.021(2) 0.0007(19) 0.011(2) 0.003(2)
C16 0.020(3) 0.016(2) 0.019(2) -0.0022(19) 0.006(2) 0.000(2)
C17 0.015(2) 0.014(2) 0.017(2) -0.0012(18) 0.0101(19) -0.0023(18)
C18 0.014(2) 0.019(2) 0.013(2) 0.0027(18) 0.0059(19) 0.0029(19)
C19 0.018(3) 0.015(2) 0.016(2) -0.0013(18) 0.011(2) -0.0038(19)
C20 0.018(2) 0.022(2) 0.017(2) 0.0003(19) 0.008(2) 0.005(2)
C21 0.024(3) 0.018(2) 0.017(2) 0.0025(19) 0.013(2) 0.008(2)
C22 0.034(3) 0.014(2) 0.019(2) -0.0028(19) 0.0144(2) -0.003(2)
C23 0.021(3) 0.017(2) 0.011(2) -0.0003(18) 0.0063(19) 0.001(2)
C24 0.014(2) 0.017(2) 0.015(2) 0.0002(18) 0.0072(19) -0.0040(19)
C25 0.020(2) 0.006(2) 0.016(2) 0.0036(17) 0.012(2) -0.0008(18)
C26 0.016(2) 0.017(2) 0.018(2) 0.0016(19) 0.010(2) 0.001(2)
C27 0.030(3) 0.020(2) 0.012(2) -0.0020(19) 0.007(2) -0.009(2)
C28 0.043(3) 0.015(2) 0.019(2) -0.0032(19) 0.021(2) -0.004(2)
C29 0.036(3) 0.014(2) 0.029(3) 0.004(2) 0.024(2) 0.003(2)
C30 0.021(3) 0.016(2) 0.016(2) 0.0020(18) 0.009(2) -0.001(2)
C31 0.014(2) 0.010(2) 0.013(2) -0.0050(17) 0.0039(18) -0.0004(18)
C32 0.019(2) 0.011(2) 0.012(2) -0.0033(17) 0.0062(19) -0.0053(19)
C33 0.020(3) 0.018(2) 0.019(2) 0.0001(19) 0.007(2) -0.002(2)
C34 0.020(3) 0.013(2) 0.016(2) 0.0005(18) 0.006(2) -0.0024(19)
C35 0.031(3) 0.016(2) 0.022(2) 0.002(2) 0.014(2) -0.004(2)
C36 0.031(3) 0.016(2) 0.033(3) -0.002(2) 0.023(2) 0.001(2)
C37 0.021(3) 0.014(2) 0.022(2) -0.0011(19) 0.012(2) 0.000(2)

loop_
_atom_site_label
_atom_site_type_symbol
_atom_site_thermal_displace_type
_atom_site_fract_x
_atom_site_fract_y
_atom_site_fract_z
_atom_site_occupancy
_atom_site_U_iso_or_equiv
V V Uani 0.06536(8) 0.15141(2) 0.22229(7) 1.000 0.0125(2)
N N Uani -0.1049(4) 0.09668(11) 0.1892(3) 1.000 0.0151(11)
C1 C Uani 0.0389(5) 0.18396(12) 0.4073(4) 1.000 0.0148(14)
C2 C Uani 0.1280(5) 0.21143(13) 0.3647(4) 1.000 0.0192(14)
C3 C Uani 0.0349(5) 0.22464(13) 0.2245(4) 1.000 0.0180(14)
C4 C Uani -0.1131(5) 0.20506(13) 0.1778(4) 1.000 0.0174(14)
C5 C Uani -0.1107(5) 0.17953(13) 0.2909(4) 1.000 0.0172(14)
C6 C Uani -0.2373(5) 0.14899(14) 0.2827(4) 1.000 0.0209(14)
C7 C Uani -0.2590(5) 0.11451(14) 0.1711(4) 1.000 0.0202(14)
C8 C Uani -0.1399(5) 0.06808(14) 0.0644(4) 1.000 0.0194(14)
C9 C Uani -0.0378(5) 0.06939(14) 0.3201(4) 1.000 0.0201(14)
C10 C Uani 0.2743(5) 0.13598(12) 0.3450(4) 1.000 0.0168(14)
C11 C Uani 0.3968(5) 0.14111(12) 0.4913(4) 1.000 0.0151(12)
C12 C Uani 0.5429(5) 0.15905(13) 0.5160(4) 1.000 0.0169(14)
C13 C Uani 0.6598(5) 0.16517(12) 0.6520(5) 1.000 0.0192(16)
C14 C Uani 0.6325(5) 0.15387(13) 0.7678(4) 1.000 0.0162(12)
C15 C Uani 0.4918(5) 0.13652(13) 0.7466(4) 1.000 0.0207(14)
C16 C Uani 0.3743(5) 0.12998(13) 0.6099(4) 1.000 0.0190(14)
C17 C Uani 0.2761(5) 0.10782(13) 0.2370(4) 1.000 0.0141(12)
C18 C Uani 0.3548(5) 0.06402(13) 0.2771(4) 1.000 0.0151(12)
C19 C Uani 0.5171(5) 0.06282(13) 0.3543(4) 1.000 0.0149(14)
C20 C Uani 0.5997(5) 0.02371(13) 0.3913(4) 1.000 0.0187(12)
C21 C Uani 0.5204(5) -0.01541(14) 0.3512(4) 1.000 0.0182(14)
C22 C Uani 0.3585(5) -0.01490(14) 0.2757(4) 1.000 0.0215(14)
C23 C Uani 0.2766(5) 0.02390(13) 0.2380(4) 1.000 0.0164(14)
C24 C Uani 0.1902(5) 0.12168(13) 0.0943(4) 1.000 0.0153(12)
C25 C Uani 0.1657(5) 0.09409(12) -0.0317(4) 1.000 0.0128(12)
C26 C Uani 0.0245(5) 0.09572(13) -0.1569(4) 1.000 0.0163(12)
C27 C Uani 0.0065(6) 0.07424(13) -0.2790(4) 1.000 0.0217(14)
C28 C Uani 0.1298(6) 0.05027(13) -0.2798(5) 1.000 0.0229(14)
C29 C Uani 0.2687(6) 0.04806(13) -0.1580(5) 1.000 0.0230(16)
C30 C Uani 0.2868(5) 0.06973(13) -0.0352(4) 1.000 0.0176(14)
C31 C Uani 0.1141(5) 0.16334(12) 0.0693(4) 1.000 0.0133(12)
C32 C Uani 0.1027(5) 0.19254(13) -0.0454(4) 1.000 0.0142(12)
C33 C Uani -0.0202(5) 0.22218(13) -0.1097(4) 1.000 0.0190(14)
C34 C Uani -0.0345(5) 0.24816(13) -0.2251(4) 1.000 0.0171(14)
C35 C Uani 0.0778(5) 0.24529(13) -0.2739(5) 1.000 0.0222(14)
C36 C Uani 0.2046(5) 0.21748(13) -0.2075(5) 1.000 0.0233(16)
C37 C Uani 0.2177(5) 0.19168(13) -0.0955(4) 1.000 0.0182(14)
H1 H Uiso 0.07295 0.17076 0.49791 1.000 0.0178
H2 H Uiso 0.23389 0.21968 0.42150 1.000 0.0231
H3 H Uiso 0.06638 0.24356 0.17040 1.000 0.0216
H4 H Uiso -0.19936 0.20838 0.08668 1.000 0.0208
H6A H Uiso -0.33655 0.16509 0.25591 1.000 0.0250
H6B H Uiso -0.20743 0.13511 0.37619 1.000 0.0250
H7A H Uiso -0.32420 0.09055 0.17883 1.000 0.0242
H7B H Uiso -0.31492 0.12742 0.07517 1.000 0.0242
H8A H Uiso -0.20716 0.04403 0.06486 1.000 0.0292
H8B H Uiso -0.04170 0.05645 0.06932 1.000 0.0292
H8C H Uiso -0.19387 0.08493 -0.02327 1.000 0.0292
H9A H Uiso -0.01208 0.08784 0.40362 1.000 0.0302
H9B H Uiso 0.05750 0.05496 0.32789 1.000 0.0302
H9C H Uiso -0.11478 0.04743 0.31494 1.000 0.0302
H12 H Uiso 0.56138 0.16709 0.43734 1.000 0.0203
H13 H Uiso 0.75806 0.17699 0.66674 1.000 0.0230
H14 H Uiso 0.71220 0.15827 0.86167 1.000 0.0194
H15 H Uiso 0.47414 0.12886 0.82594 1.000 0.0248
H16 H Uiso 0.27716 0.11775 0.59689 1.000 0.0228
H19 H Uiso 0.57330 0.08939 0.38279 1.000 0.0178
H20 H Uiso 0.71067 0.02394 0.44406 1.000 0.0224
H21 H Uiso 0.57606 -0.04215 0.37492 1.000 0.0218
H22 H Uiso 0.30273 -0.04160 0.24941 1.000 0.0258
H23 H Uiso 0.16565 0.02341 0.18486 1.000 0.0197
H26 H Uiso -0.06088 0.11196 -0.15787 1.000 0.0195
H27 H Uiso -0.09027 0.07591 -0.36240 1.000 0.0260
H28 H Uiso 0.11821 0.03558 -0.36347 1.000 0.0275
H29 H Uiso 0.35334 0.03158 -0.15757 1.000 0.0276
H30 H Uiso 0.38386 0.06780 0.04786 1.000 0.0211
H33 H Uiso -0.09618 0.22485 -0.07454 1.000 0.0228
H34 H Uiso -0.12063 0.26749 -0.26889 1.000 0.0205
H35 H Uiso 0.06848 0.26228 -0.35280 1.000 0.0266
H36 H Uiso 0.28340 0.21622 -0.23974 1.000 0.0280
H37 H Uiso 0.30577 0.17300 -0.05136 1.000 0.0218

loop_
_atom_type_symbol
_atom_type_description
_atom_type_scat_dispersion_real
_atom_type_scat_dispersion_imag
_atom_type_scat_source
V V 0.3005 0.5294 'International Tables Vol C Tables 4.2.6.8 and 6.1.1.4'
N N 0.0061 0.0033 'International Tables Vol C Tables 4.2.6.8 and 6.1.1.4'
H H 0.0000 0.0000 'International Tables Vol C Tables 4.2.6.8 and 6.1.1.4'
C C 0.0033 0.0016 'International Tables Vol C Tables 4.2.6.8 and 6.1.1.4'

loop_
_geom_angle_atom_site_label_1
_geom_angle_atom_site_label_2
_geom_angle_atom_site_label_3
_geom_angle
_geom_angle_publ_flag
N V C1 96.63(14) yes
N V C2 131.79(16) yes
N V C3 131.01(16) yes
N V C4 95.24(15) yes
N V C5 75.68(15) yes
N V C10 112.60(15) yes
N V C17 96.71(15) yes
N V C24 97.61(14) yes
N V C31 116.32(15) yes
C1 V C2 35.69(16) yes
C1 V C3 59.78(14) yes
C1 V C4 60.18(14) yes
C1 V C5 36.04(16) yes
C1 V C10 90.56(17) yes
C1 V C17 126.97(15) yes
C1 V C24 158.56(16) yes
C1 V C31 142.41(15) yes
C2 V C3 35.78(14) yes
C2 V C4 59.94(15) yes
C2 V C5 59.89(17) yes
C2 V C10 82.33(16) yes
C2 V C17 116.72(16) yes
C2 V C24 129.88(17) yes
C2 V C31 107.91(16) yes
C3 V C4 36.08(17) yes
C3 V C5 60.20(16) yes
C3 V C10 110.03(16) yes
C3 V C17 132.16(17) yes
C3 V C24 119.55(16) yes
C3 V C31 84.09(16) yes
C4 V C5 36.40(15) yes
C4 V C10 142.24(16) yes
C4 V C17 165.01(16) yes
C4 V C24 133.82(14) yes
C4 V C31 97.30(17) yes
C5 V C10 125.56(16) yes
C5 V C17 157.20(14) yes
C5 V C24 165.16(15) yes
C5 V C31 133.49(17) yes
C10 V C17 37.40(15) yes
C10 V C24 69.17(16) yes
C10 V C31 92.7(2) yes
C17 V C24 35.11(14) yes
C17 V C31 69.22(17) yes
C24 V C31 37.91(16) yes
V N C7 110.0(2) yes
V N C8 116.3(3) yes
V N C9 107.1(3) yes
C7 N C8 106.3(3) yes
C7 N C9 108.6(3) yes
C8 N C9 108.4(3) yes
V C1 C2 71.6(2) yes
V C1 C5 70.9(2) yes
C2 C1 C5 107.6(3) no
V C2 C1 72.7(2) yes
V C2 C3 71.8(2) yes
C1 C2 C3 108.7(4) no
V C3 C2 72.5(2) yes
V C3 C4 71.6(2) yes
C2 C3 C4 108.1(4) no
V C4 C3 72.3(3) yes
V C4 C5 72.0(3) yes
C3 C4 C5 107.7(4) no
V C5 C1 73.1(3) yes
V C5 C4 71.7(3) yes
V C5 C6 115.5(3) yes
C1 C5 C4 107.9(4) no
C1 C5 C6 125.8(4) no
C4 C5 C6 125.9(4) no
C5 C6 C7 108.1(4) no
N C7 C6 111.5(4) yes
V C10 C11 142.6(3) yes
V C10 C17 89.5(3) yes
C11 C10 C17 127.6(4) no
C10 C11 C12 119.7(4) no
C10 C11 C16 122.9(4) no
C12 C11 C16 117.4(4) no
C11 C12 C13 121.4(4) no
C12 C13 C14 119.5(5) no
C13 C14 C15 120.2(4) no
C14 C15 C16 120.5(4) no
C11 C16 C15 121.0(4) no
V C17 C10 53.1(2) yes
V C17 C18 146.0(3) yes
V C17 C24 71.6(3) yes
C10 C17 C18 119.9(3) no
C10 C17 C24 116.8(4) no
C18 C17 C24 123.1(4) no
C17 C18 C19 118.2(4) no
C17 C18 C23 124.7(4) no
C19 C18 C23 117.0(4) no
C18 C19 C20 121.9(4) no
C19 C20 C21 120.1(4) no
C20 C21 C22 118.8(4) no
C21 C22 C23 121.0(4) no
C18 C23 C22 121.1(4) no
V C24 C17 73.3(3) yes
V C24 C25 143.9(3) yes
V C24 C31 54.1(2) yes
C17 C24 C25 123.6(4) no
C17 C24 C31 118.0(4) no
C25 C24 C31 118.3(3) no
C24 C25 C26 121.0(4) no
C24 C25 C30 121.5(4) no
C26 C25 C30 117.1(4) no
C25 C26 C27 121.6(4) no
C26 C27 C28 120.1(4) no
C27 C28 C29 119.1(4) no
C28 C29 C30 120.7(5) no
C25 C30 C29 121.3(4) no
V C31 C24 88.0(3) yes
V C31 C32 149.0(3) yes
C24 C31 C32 123.0(4) no
C31 C32 C33 122.5(4) no
C31 C32 C37 120.5(4) no
C33 C32 C37 117.0(4) no
C32 C33 C34 121.8(4) no
C33 C34 C35 119.3(4) no
C34 C35 C36 119.8(4) no
C35 C36 C37 120.9(5) no
C32 C37 C36 121.1(4) no
V C1 H1 123.00 no
C2 C1 H1 126.00 no
C5 C1 H1 126.00 no
V C2 H2 122.00 no
C1 C2 H2 126.00 no
C3 C2 H2 126.00 no
V C3 H3 122.00 no
C2 C3 H3 126.00 no
C4 C3 H3 126.00 no
V C4 H4 121.00 no
C3 C4 H4 126.00 no
C5 C4 H4 126.00 no
C5 C6 H6A 110.00 no
C5 C6 H6B 110.00 no
C7 C6 H6A 110.00 no
C7 C6 H6B 110.00 no
H6A C6 H6B 108.00 no
N C7 H7A 109.00 no
N C7 H7B 109.00 no
C6 C7 H7A 109.00 no
C6 C7 H7B 109.00 no
H7A C7 H7B 108.00 no
N C8 H8A 109.00 no
N C8 H8B 109.00 no
N C8 H8C 109.00 no
H8A C8 H8B 109.00 no
H8A C8 H8C 109.00 no
H8B C8 H8C 109.00 no
N C9 H9A 109.00 no
N C9 H9B 109.00 no
N C9 H9C 109.00 no
H9A C9 H9B 109.00 no
H9A C9 H9C 109.00 no
H9B C9 H9C 109.00 no
C11 C12 H12 119.00 no
C13 C12 H12 119.00 no
C12 C13 H13 120.00 no
C14 C13 H13 120.00 no
C13 C14 H14 120.00 no
C15 C14 H14 120.00 no
C14 C15 H15 120.00 no
C16 C15 H15 120.00 no
C11 C16 H16 120.00 no
C15 C16 H16 120.00 no
C18 C19 H19 119.00 no
C20 C19 H19 119.00 no
C19 C20 H20 120.00 no
C21 C20 H20 120.00 no
C20 C21 H21 121.00 no
C22 C21 H21 121.00 no
C21 C22 H22 119.00 no
C23 C22 H22 119.00 no
C18 C23 H23 119.00 no
C22 C23 H23 119.00 no
C25 C26 H26 119.00 no
C27 C26 H26 119.00 no
C26 C27 H27 120.00 no
C28 C27 H27 120.00 no
C27 C28 H28 120.00 no
C29 C28 H28 120.00 no
C28 C29 H29 120.00 no
C30 C29 H29 120.00 no
C25 C30 H30 119.00 no
C29 C30 H30 119.00 no
C32 C33 H33 119.00 no
C34 C33 H33 119.00 no
C33 C34 H34 120.00 no
C35 C34 H34 120.00 no
C34 C35 H35 120.00 no
C36 C35 H35 120.00 no
C35 C36 H36 120.00 no
C37 C36 H36 120.00 no
C32 C37 H37 119.00 no
C36 C37 H37 119.00 no

loop_
_geom_bond_atom_site_label_1
_geom_bond_atom_site_label_2
_geom_bond_distance
_geom_bond_publ_flag
V N 2.254(4) yes
V C1 2.297(4) yes
V C2 2.283(4) yes
V C3 2.274(4) yes
V C4 2.264(5) yes
V C5 2.268(5) yes
V C10 1.888(5) yes
V C17 2.360(5) yes
V C24 2.339(5) yes
V C31 1.895(4) yes
N C7 1.497(6) yes
N C8 1.489(5) yes
N C9 1.491(5) yes
C1 C2 1.404(6) yes
C1 C5 1.412(6) yes
C2 C3 1.400(5) yes
C3 C4 1.405(7) no
C4 C5 1.415(6) no
C5 C6 1.500(7) no
C6 C7 1.526(6) no
C10 C11 1.468(6) no
C10 C17 1.433(6) no
C11 C12 1.409(7) no
C11 C16 1.397(6) no
C12 C13 1.380(6) no
C13 C14 1.394(6) no
C14 C15 1.365(7) no
C15 C16 1.388(6) no
C17 C18 1.508(6) no
C17 C24 1.417(5) no
C18 C19 1.389(7) no
C18 C23 1.406(6) no
C19 C20 1.395(6) no
C20 C21 1.383(6) no
C21 C22 1.386(7) no
C22 C23 1.384(6) no
C24 C25 1.501(5) no
C24 C31 1.438(6) no
C25 C26 1.403(6) no
C25 C30 1.388(7) no
C26 C27 1.384(6) no
C27 C28 1.389(8) no
C28 C29 1.374(7) no
C29 C30 1.394(6) no
C31 C32 1.468(6) no
C32 C33 1.398(6) no
C32 C37 1.409(7) no
C33 C34 1.407(6) no
C34 C35 1.377(7) no
C35 C36 1.389(7) no
C36 C37 1.378(6) no
C1 H1 0.9500 no
C2 H2 0.9500 no
C3 H3 0.9500 no
C4 H4 0.9500 no
C6 H6A 0.9900 no
C6 H6B 0.9900 no
C7 H7A 0.9900 no
C7 H7B 0.9900 no
C8 H8A 0.9800 no
C8 H8B 0.9800 no
C8 H8C 0.9800 no
C9 H9A 0.9800 no
C9 H9B 0.9800 no
C9 H9C 0.9800 no
C12 H12 0.9500 no
C13 H13 0.9500 no
C14 H14 0.9500 no
C15 H15 0.9500 no
C16 H16 0.9500 no
C19 H19 0.9500 no
C20 H20 0.9500 no
C21 H21 0.9500 no
C22 H22 0.9500 no
C23 H23 0.9500 no
C26 H26 0.9500 no
C27 H27 0.9500 no
C28 H28 0.9500 no
C29 H29 0.9500 no
C30 H30 0.9500 no
C33 H33 0.9500 no
C34 H34 0.9500 no
C35 H35 0.9500 no
C36 H36 0.9500 no
C37 H37 0.9500 no
